data_2018339
loop_
_publ_author_name
'Schmidt, Horst'
'Hennings, Erik'
'Voigt, Wolfgang'

_publ_section_title
;
 Magnesium chloride tetrahydrate, MgCl~2~&#x00B7;4H~2~O
;
_journal_coeditor_code BI3028
_journal_issue 1
_journal_name_full 'Acta Crystallographica Section C'
_journal_page_first i4
_journal_page_last i6
_journal_paper_doi 10.1107/S0108270111054709
_journal_volume 68
_journal_year 2012
_chemical_formula_iupac 'Mg Cl2 , 4H2 O'
_chemical_formula_moiety 'Cl2 Mg, 4(H2 O)'
_chemical_formula_sum 'Cl2 H8 Mg O4'
_chemical_formula_weight 167.27
_chemical_name_common 'Magnesium chloride tetrahydrate'
_chemical_name_systematic 'Magnesium chloride tetrahydrate'
_space_group_IT_number 60
_symmetry_cell_setting orthorhombic
_symmetry_space_group_name_Hall '-P 2n 2ab'
_symmetry_space_group_name_H-M 'P b c n'
_atom_sites_solution_hydrogens geom
_atom_sites_solution_primary direct
_atom_sites_solution_secondary difmap
_audit_creation_method SHELXL97
_cell_angle_alpha 90.00
_cell_angle_beta 90.00
_cell_angle_gamma 90.00
_cell_formula_units_Z 4
_cell_length_a 7.2557(3)
_cell_length_b 8.4285(4)
_cell_length_c 11.0412(6)
_cell_measurement_reflns_used 2665
_cell_measurement_temperature 200
_cell_measurement_theta_max 35.21
_cell_measurement_theta_min 3.73
_cell_volume 675.22(6)
_computing_cell_refinement 'X-AREA (Stoe & Cie, 2001)'
_computing_data_collection 'X-AREA (Stoe & Cie, 2001)'
_computing_data_reduction 'X-RED (Stoe & Cie, 2001)'
_computing_molecular_graphics 'DIAMOND (Brandenburg, 2006)'
_computing_publication_material 'publCIF (Westrip, 2010)'
_computing_structure_refinement 'SHELXL97 (Sheldrick, 2008)'
_computing_structure_solution 'SHELXS97 (Sheldrick, 2008)'
_diffrn_ambient_temperature 200
_diffrn_detector_area_resol_mean 6.67
_diffrn_measured_fraction_theta_full 0.985
_diffrn_measured_fraction_theta_max 0.985
_diffrn_measurement_device 'two-circle goniometer'
_diffrn_measurement_device_type 'Stoe IPDS 2T'
_diffrn_measurement_method 'rotation method'
_diffrn_radiation_monochromator 'plane graphite'
_diffrn_radiation_type 'Mo K\a'
_diffrn_radiation_wavelength 0.71073
_diffrn_reflns_av_R_equivalents 0.0725
_diffrn_reflns_limit_h_max 11
_diffrn_reflns_limit_h_min -11
_diffrn_reflns_limit_k_max 13
_diffrn_reflns_limit_k_min -13
_diffrn_reflns_limit_l_max 17
_diffrn_reflns_limit_l_min -17
_diffrn_reflns_number 62835
_diffrn_reflns_theta_full 34.98
_diffrn_reflns_theta_max 34.98
_diffrn_reflns_theta_min 2.41
_exptl_absorpt_coefficient_mu 0.98
_exptl_absorpt_correction_T_max 0.9072
_exptl_absorpt_correction_T_min 0.7907
_exptl_absorpt_correction_type integration
_exptl_absorpt_process_details 'Coppens (1970)'
_exptl_crystal_colour colourless
_exptl_crystal_density_diffrn 1.645
_exptl_crystal_description block
_exptl_crystal_F_000 344
_exptl_crystal_size_max 0.5
_exptl_crystal_size_mid 0.4
_exptl_crystal_size_min 0.3
_refine_diff_density_max 0.179
_refine_diff_density_min -0.242
_refine_ls_extinction_method none
_refine_ls_goodness_of_fit_ref 1.055
_refine_ls_hydrogen_treatment refall
_refine_ls_matrix_type full
_refine_ls_number_parameters 50
_refine_ls_number_reflns 1482
_refine_ls_number_restraints 0
_refine_ls_restrained_S_all 1.055
_refine_ls_R_factor_all 0.0197
_refine_ls_R_factor_gt 0.0158
_refine_ls_shift/su_max 0.001
_refine_ls_shift/su_mean 0.000
_refine_ls_structure_factor_coef Fsqd
_refine_ls_weighting_details 'calc w = 1/[\s^2^(Fo^2^)+(0.0351P)^2^+0.0091P] where P=(Fo^2^+2Fc^2^)/3'
_refine_ls_weighting_scheme calc
_refine_ls_wR_factor_gt 0.0501
_refine_ls_wR_factor_ref 0.0508
_reflns_number_gt 1212
_reflns_number_total 1488
_reflns_threshold_expression I>2\s(I)
_cod_data_source_file bi3028.cif
_cod_data_source_block I
_cod_database_code 2018339
_cod_database_fobs_code 2018339

loop_
_symmetry_equiv_pos_as_xyz
'x, y, z'
'-x+1/2, -y+1/2, z+1/2'
'x+1/2, -y+1/2, -z'
'-x, y, -z+1/2'
'-x, -y, -z'
'x-1/2, y-1/2, -z-1/2'
'-x-1/2, y-1/2, z'
'x, -y, z-1/2'

loop_
_atom_site_type_symbol
_atom_site_label
_atom_site_fract_x
_atom_site_fract_y
_atom_site_fract_z
_atom_site_U_iso_or_equiv
_atom_site_adp_type
_atom_site_calc_flag
_atom_site_refinement_flags
_atom_site_occupancy
_atom_site_symmetry_multiplicity
Cl Cl1 0.23409(2) 0.877141(12) 0.098782(11) 0.01867(5) Uani d . 1 1
Mg Mg1 0.5000 0.87655(3) 0.2500 0.01483(7) Uani d S 1 2
O O1 0.5000 0.63243(6) 0.2500 0.02356(13) Uani d S 1 2
O O2 0.69074(8) 0.87599(5) 0.11275(4) 0.02306(9) Uani d . 1 1
O O3 0.5000 1.12075(6) 0.2500 0.02312(13) Uani d S 1 2
H H1 0.7108(19) 0.9575(15) 0.0681(11) 0.041(3) Uiso d . 1 1
H H2 0.700(2) 0.7982(17) 0.0687(11) 0.047(3) Uiso d . 1 1
H H3 0.5621(18) 0.5754(16) 0.2937(10) 0.040(3) Uiso d . 1 1
H H4 0.5625(18) 1.1751(17) 0.2918(11) 0.046(3) Uiso d . 1 1

loop_
_atom_site_aniso_label
_atom_site_aniso_U_11
_atom_site_aniso_U_22
_atom_site_aniso_U_33
_atom_site_aniso_U_12
_atom_site_aniso_U_13
_atom_site_aniso_U_23
Cl1 0.02546(7) 0.01555(7) 0.01500(7) -0.00144(4) -0.00136(4) 0.00006(5)
Mg1 0.02027(12) 0.01077(11) 0.01345(11) 0.000 0.00217(8) 0.000
O1 0.0300(3) 0.0118(2) 0.0289(3) 0.000 -0.0096(2) 0.000
O2 0.0326(2) 0.01935(19) 0.01726(17) -0.00095(16) 0.00906(16) -0.00049(13)
O3 0.0292(3) 0.0115(2) 0.0287(3) 0.000 -0.0107(2) 0.000

loop_
_atom_type_symbol
_atom_type_description
_atom_type_scat_dispersion_real
_atom_type_scat_dispersion_imag
_atom_type_scat_source
Mg Mg 0.0486 0.0363 'International Tables Vol C Tables 4.2.6.8 and 6.1.1.4'
Cl Cl 0.1484 0.1585 'International Tables Vol C Tables 4.2.6.8 and 6.1.1.4'
O O 0.0106 0.0060 'International Tables Vol C Tables 4.2.6.8 and 6.1.1.4'
H H 0.0000 0.0000 'International Tables Vol C Tables 4.2.6.8 and 6.1.1.4'

loop_
_exptl_crystal_face_index_h
_exptl_crystal_face_index_k
_exptl_crystal_face_index_l
_exptl_crystal_face_perp_dist
30 3 4 0.1149
20 -30 11 0.0832
-2 18 30 0.0798
0 -1 30 0.0796
-18 -30 -10 0.1240
-18 20 -30 0.0797
-15 16 30 0.0791
3 -22 -30 0.0802
-2 16 -30 0.0792

loop_
_geom_angle_atom_site_label_1
_geom_angle_atom_site_label_2
_geom_angle_atom_site_label_3
_geom_angle_site_symmetry_1
_geom_angle_site_symmetry_3
_geom_angle
O2 Mg1 O2 . 4_655 179.74(2)
O2 Mg1 O1 . . 89.869(12)
O2 Mg1 O1 4_655 . 89.869(12)
O2 Mg1 O3 . . 90.131(12)
O2 Mg1 O3 4_655 . 90.131(12)
O1 Mg1 O3 . . 180.0
O2 Mg1 Cl1 . 4_655 88.470(17)
O2 Mg1 Cl1 4_655 4_655 91.530(17)
O1 Mg1 Cl1 . 4_655 90.112(6)
O3 Mg1 Cl1 . 4_655 89.888(6)
O2 Mg1 Cl1 . . 91.530(17)
O2 Mg1 Cl1 4_655 . 88.470(17)
O1 Mg1 Cl1 . . 90.112(6)
O3 Mg1 Cl1 . . 89.888(6)
Cl1 Mg1 Cl1 4_655 . 179.776(11)
Mg1 O2 H1 . . 122.5(8)
Mg1 O2 H2 . . 119.7(10)
H1 O2 H2 . . 106.6(13)
Mg1 O3 H4 . . 125.3(10)
Mg1 O1 H3 . . 126.1(9)

loop_
_geom_bond_atom_site_label_1
_geom_bond_atom_site_label_2
_geom_bond_site_symmetry_2
_geom_bond_distance
Cl1 Mg1 . 2.55147(16)
Mg1 O1 . 2.0576(6)
Mg1 O2 . 2.0523(5)
Mg1 O2 4_655 2.0523(5)
Mg1 O3 . 2.0583(6)
Mg1 Cl1 4_655 2.55147(16)
O1 H3 . 0.817(13)
O2 H1 . 0.858(13)
O2 H2 . 0.819(14)
O3 H4 . 0.793(13)

loop_
_geom_hbond_atom_site_label_D
_geom_hbond_atom_site_label_H
_geom_hbond_atom_site_label_A
_geom_hbond_site_symmetry_A
_geom_hbond_distance_DH
_geom_hbond_distance_HA
_geom_hbond_distance_DA
_geom_hbond_angle_DHA
X X X 4_655 0 0 0 0
O1 H3 Cl1 6_656 0.817(13) 2.400(13) 3.2097(4) 171.5(12)
O2 H1 Cl1 5_675 0.858(13) 2.345(13) 3.1751(4) 163.0(10)
O2 H2 Cl1 3_565 0.819(14) 2.380(14) 3.1789(4) 165.2(12)
O3 H4 Cl1 6_666 0.793(13) 2.431(14) 3.2160(4) 170.8(12)
